data_1511117
loop_
_publ_author_name
'Efremov, V.A.'
'Chistova, V.I.'
'Ilyukhin, A.B.'
'Dzhurinskii, B.F.'
'Gokhman, L.Z.'

_publ_section_title
;
 Synthesis and structure of boratotungstates Ln3BWO9 (Ln=La,Pr,Nd,Sm-Ho)
;
_journal_name_full 'Zhurnal Neorganicheskoi Khimii'
_journal_page_first 1075
_journal_page_last 1079
_journal_volume 39
_journal_year 1994
_chemical_formula_sum 'B Eu3 O9 W'
_chemical_name_systematic 'Eu3 (B W O9)'
_space_group_IT_number 143
_symmetry_space_group_name_Hall 'P 3'
_symmetry_space_group_name_H-M 'P 3'
_cell_angle_alpha 90
_cell_angle_beta 90
_cell_angle_gamma 120
_cell_formula_units_Z 2
_cell_length_a 8.58
_cell_length_b 8.58
_cell_length_c 5.41
_cell_volume 344.907
_citation_journal_id_ASTM ZNOKAQ
_cod_data_source_file boron0-1_212.cif
_cod_data_source_block B1Eu3O9W1
_cod_original_cell_volume 344.9073
_cod_original_formula_sum 'B1 Eu3 O9 W1'
_cod_database_code 1511117

loop_
_symmetry_equiv_pos_as_xyz
x,y,z
-y,x-y,z
-x+y,-x,z

loop_
_atom_site_label
_atom_site_type_symbol
_atom_site_fract_x
_atom_site_fract_y
_atom_site_fract_z
_atom_site_occupancy
_atom_site_U_iso_or_equiv
O5 O-2 0.463 -0.398 0.468 1 0.0
W1 W+6 0.3333 0.6667 0.25 1 0.0
B2 B+3 0.6667 0.3333 0.09 1 0.0
O2 O-2 -0.201 -0.052 0.532 1 0.0
Eu1 Eu+3 0.3078 0.0584 0.2892 1 0.0
O3 O-2 -0.061 -0.195 0.951 1 0.0
O6 O-2 0.614 0.153 0.116 1 0.0
O1 O-2 0.185 0.471 0.025 1 0.0
O4 O-2 0.795 0.284 -0.347 1 0.0
Eu2 Eu+3 0.0257 -0.3905 0.7896 1 0.0
B1 B+3 0.6667 0.3333 -0.364 1 0.0
W2 W+6 0 0 0.7493 1 0.0
